data_7020855
loop_
_publ_author_name
'Sugimoto, Hideki'
'Hatakeda, Kohei'
'Toyota, Kazuo'
'Tatemoto, Susumu'
'Kubo, Minoru'
'Ogura, Takashi'
'Itoh, Shinobu'

_publ_section_title
;
 A new series of bis(ene-1,2-dithiolato)tungsten(iv), -(v), -(vi)
 complexes as reaction centre models of tungsten enzymes: Preparation,
 crystal structures and spectroscopic properties.
;
_journal_issue 9
_journal_name_full 'Dalton transactions (Cambridge, England : 2003)'
_journal_page_first 3059
_journal_page_last 3070
_journal_paper_doi 10.1039/c2dt32179c
_journal_volume 42
_journal_year 2013
_chemical_formula_moiety 'C28 H52 N2 O9 S4 W'
_chemical_formula_sum 'C28 H52 N2 O9 S4 W'
_chemical_formula_weight 872.82
_space_group_IT_number 13
_symmetry_cell_setting monoclinic
_symmetry_Int_Tables_number 13
_symmetry_space_group_name_Hall '-P 2yac'
_symmetry_space_group_name_H-M 'P 1 2/n 1'
_atom_sites_solution_hydrogens geom
_atom_sites_solution_primary direct
_atom_sites_solution_secondary difmap
_cell_angle_alpha 90.0000
_cell_angle_beta 94.0939(12)
_cell_angle_gamma 90.0000
_cell_formula_units_Z 4
_cell_length_a 20.0069(8)
_cell_length_b 9.2346(4)
_cell_length_c 20.0827(7)
_cell_measurement_reflns_used 32703
_cell_measurement_temperature 103
_cell_measurement_theta_max 27.49
_cell_measurement_theta_min 3.00
_cell_volume 3700.9(3)
_computing_cell_refinement 'RAPID AUTO'
_computing_data_collection 'RAPID AUTO (Rigaku, ????)'
_computing_data_reduction 'RAPID AUTO'
_computing_molecular_graphics 'CrystalStructure 4.0'
_computing_publication_material 'CrystalStructure 4.0 (Rigaku, 2010)'
_computing_structure_refinement 'SHELXL97 (Sheldrick, 2008)'
_computing_structure_solution 'SIR2002 (Burla, et al., 2003)'
_diffrn_ambient_temperature 103
_diffrn_detector_area_resol_mean 10.000
_diffrn_measured_fraction_theta_full 0.992
_diffrn_measured_fraction_theta_max 0.992
_diffrn_measurement_device_type 'Rigaku R-AXIS RAPID'
_diffrn_measurement_method \w
_diffrn_radiation_type 'Mo K\a'
_diffrn_radiation_wavelength 0.71075
_diffrn_reflns_av_R_equivalents 0.0335
_diffrn_reflns_limit_h_max 25
_diffrn_reflns_limit_h_min -25
_diffrn_reflns_limit_k_max 11
_diffrn_reflns_limit_k_min -10
_diffrn_reflns_limit_l_max 26
_diffrn_reflns_limit_l_min -26
_diffrn_reflns_number 34711
_diffrn_reflns_theta_full 27.49
_diffrn_reflns_theta_max 27.48
_diffrn_standards_number 0
_exptl_absorpt_coefficient_mu 3.399
_exptl_absorpt_correction_T_max 0.712
_exptl_absorpt_correction_T_min 0.487
_exptl_absorpt_correction_type multi-scan
_exptl_absorpt_process_details 'ABSCOR (Rigaku, 1995)'
_exptl_crystal_colour red
_exptl_crystal_density_diffrn 1.566
_exptl_crystal_density_method 'not measured'
_exptl_crystal_description block
_exptl_crystal_F_000 1776.00
_exptl_crystal_size_max 0.200
_exptl_crystal_size_mid 0.100
_exptl_crystal_size_min 0.100
_refine_diff_density_max 2.210
_refine_diff_density_min -0.750
_refine_ls_extinction_method none
_refine_ls_goodness_of_fit_ref 0.971
_refine_ls_hydrogen_treatment constr
_refine_ls_number_parameters 399
_refine_ls_number_reflns 8424
_refine_ls_number_restraints 0
_refine_ls_R_factor_gt 0.0258
_refine_ls_shift/su_max 0.002
_refine_ls_structure_factor_coef Fsqd
_refine_ls_weighting_details 'w = 1/[\s^2^(Fo^2^)+(0.0254P)^2^+6.0554P] where P=(Fo^2^+2Fc^2^)/3'
_refine_ls_weighting_scheme calc
_refine_ls_wR_factor_ref 0.0549
_reflns_number_gt 7872
_reflns_number_total 8424
_reflns_threshold_expression F^2^>2.0\s(F^2^)
_cod_data_source_file c2dt32179c.txt
_cod_data_source_block WOL
_cod_database_code 7020855

loop_
_symmetry_equiv_pos_site_id
_symmetry_equiv_pos_as_xyz
1 +X,+Y,+Z
2 1/2-X,+Y,1/2-Z
3 -X,-Y,-Z
4 1/2+X,-Y,1/2+Z

loop_
_atom_site_label
_atom_site_type_symbol
_atom_site_fract_x
_atom_site_fract_y
_atom_site_fract_z
_atom_site_U_iso_or_equiv
_atom_site_adp_type
_atom_site_occupancy
_atom_site_symmetry_multiplicity
_atom_site_calc_flag
_atom_site_refinement_flags
W1 W 0.2500 1.031350(14) 0.2500 0.01103(4) Uani 1.0 2 d .
W2 W 0.7500 0.432561(14) 0.2500 0.01074(4) Uani 1.0 2 d .
S1 S 0.34697(3) 0.95600(7) 0.31499(3) 0.01450(12) Uani 1.0 4 d .
S2 S 0.19423(3) 0.94426(7) 0.34234(3) 0.01411(12) Uani 1.0 4 d .
S3 S 0.67994(3) 0.51352(7) 0.15671(3) 0.01458(12) Uani 1.0 4 d .
S4 S 0.65891(3) 0.50899(7) 0.31067(3) 0.01380(11) Uani 1.0 4 d .
O1 O 0.2500 1.2182(3) 0.2500 0.0200(6) Uani 1.0 2 d .
O2 O 0.40452(9) 0.9823(2) 0.48188(9) 0.0220(4) Uani 1.0 4 d .
O3 O 0.40776(9) 0.7601(2) 0.43562(9) 0.0234(4) Uani 1.0 4 d .
O4 O 0.17738(12) 0.9057(4) 0.48972(12) 0.0584(9) Uani 1.0 4 d .
O5 O 0.28021(9) 0.8219(2) 0.51667(9) 0.0205(4) Uani 1.0 4 d .
O6 O 0.7500 0.2449(3) 0.2500 0.0189(5) Uani 1.0 2 d .
O7 O 0.50953(10) 0.4590(2) 0.11060(10) 0.0250(5) Uani 1.0 4 d .
O8 O 0.54243(9) 0.6907(2) 0.10514(9) 0.0227(4) Uani 1.0 4 d .
O9 O 0.50986(10) 0.5062(3) 0.33221(10) 0.0305(5) Uani 1.0 4 d .
O10 O 0.47931(8) 0.6221(2) 0.23691(10) 0.0231(4) Uani 1.0 4 d .
N1 N 0.26707(10) 1.3722(3) 0.44310(11) 0.0188(5) Uani 1.0 4 d .
N2 N 0.56027(10) 0.0680(3) 0.23067(10) 0.0152(4) Uani 1.0 4 d .
C1 C 0.32236(12) 0.9140(3) 0.39517(12) 0.0135(5) Uani 1.0 4 d .
C2 C 0.25706(12) 0.9101(3) 0.40789(12) 0.0141(5) Uani 1.0 4 d .
C3 C 0.38097(12) 0.8919(3) 0.44408(12) 0.0161(5) Uani 1.0 4 d .
C4 C 0.47031(14) 0.7298(4) 0.47415(15) 0.0308(7) Uani 1.0 4 d .
C5 C 0.23277(13) 0.8802(3) 0.47428(13) 0.0198(6) Uani 1.0 4 d .
C6 C 0.26204(14) 0.7995(4) 0.58436(13) 0.0259(6) Uani 1.0 4 d .
C7 C 0.59963(12) 0.5420(3) 0.18547(12) 0.0139(5) Uani 1.0 4 d .
C8 C 0.59008(11) 0.5387(3) 0.25133(12) 0.0134(5) Uani 1.0 4 d .
C9 C 0.54519(12) 0.5569(3) 0.13097(13) 0.0164(5) Uani 1.0 4 d .
C10 C 0.48942(16) 0.7150(4) 0.05324(15) 0.0340(7) Uani 1.0 4 d .
C11 C 0.52376(12) 0.5527(3) 0.27883(13) 0.0170(5) Uani 1.0 4 d .
C12 C 0.41102(13) 0.6219(4) 0.25573(16) 0.0290(7) Uani 1.0 4 d .
C13 C 0.32124(13) 1.2887(3) 0.41022(13) 0.0206(6) Uani 1.0 4 d .
C14 C 0.39047(14) 1.3539(4) 0.41919(16) 0.0336(7) Uani 1.0 4 d .
C15 C 0.26324(16) 1.5269(3) 0.41765(15) 0.0293(7) Uani 1.0 4 d .
C16 C 0.25297(18) 1.5422(4) 0.34239(16) 0.0345(8) Uani 1.0 4 d .
C17 C 0.28151(14) 1.3782(4) 0.51839(13) 0.0239(6) Uani 1.0 4 d .
C18 C 0.28482(16) 1.2337(4) 0.55332(14) 0.0309(7) Uani 1.0 4 d .
C19 C 0.20237(13) 1.2910(4) 0.42500(15) 0.0278(7) Uani 1.0 4 d .
C20 C 0.14058(16) 1.3536(5) 0.4537(2) 0.0531(11) Uani 1.0 4 d .
C21 C 0.58776(13) 0.1579(3) 0.17570(13) 0.0232(6) Uani 1.0 4 d .
C22 C 0.57137(17) 0.1001(5) 0.10591(15) 0.0439(9) Uani 1.0 4 d .
C23 C 0.58801(13) -0.0845(3) 0.23109(15) 0.0236(6) Uani 1.0 4 d .
C24 C 0.66337(14) -0.0966(4) 0.23791(18) 0.0327(7) Uani 1.0 4 d .
C25 C 0.58151(14) 0.1447(4) 0.29545(14) 0.0274(6) Uani 1.0 4 d .
C26 C 0.5609(2) 0.0718(5) 0.35785(17) 0.0526(11) Uani 1.0 4 d .
C27 C 0.48471(12) 0.0559(3) 0.22107(14) 0.0205(6) Uani 1.0 4 d .
C28 C 0.44714(13) 0.1989(3) 0.22178(15) 0.0244(6) Uani 1.0 4 d .
H4A H 0.4944 0.6530 0.4522 0.0370 Uiso 1.0 4 calc R
H4B H 0.4609 0.6985 0.5192 0.0370 Uiso 1.0 4 calc R
H4C H 0.4979 0.8176 0.4771 0.0370 Uiso 1.0 4 calc R
H6A H 0.2599 0.8932 0.6071 0.0311 Uiso 1.0 4 calc R
H6B H 0.2958 0.7382 0.6083 0.0311 Uiso 1.0 4 calc R
H6C H 0.2182 0.7520 0.5836 0.0311 Uiso 1.0 4 calc R
H10A H 0.4463 0.7212 0.0733 0.0408 Uiso 1.0 4 calc R
H10B H 0.4883 0.6345 0.0214 0.0408 Uiso 1.0 4 calc R
H10C H 0.4979 0.8057 0.0300 0.0408 Uiso 1.0 4 calc R
H12A H 0.4099 0.6563 0.3018 0.0348 Uiso 1.0 4 calc R
H12B H 0.3930 0.5233 0.2523 0.0348 Uiso 1.0 4 calc R
H12C H 0.3838 0.6860 0.2258 0.0348 Uiso 1.0 4 calc R
H13A H 0.3230 1.1891 0.4286 0.0247 Uiso 1.0 4 calc R
H13B H 0.3083 1.2812 0.3618 0.0247 Uiso 1.0 4 calc R
H14A H 0.3903 1.4496 0.3981 0.0403 Uiso 1.0 4 calc R
H14B H 0.4224 1.2909 0.3984 0.0403 Uiso 1.0 4 calc R
H14C H 0.4037 1.3635 0.4669 0.0403 Uiso 1.0 4 calc R
H15A H 0.3052 1.5774 0.4330 0.0351 Uiso 1.0 4 calc R
H15B H 0.2259 1.5765 0.4381 0.0351 Uiso 1.0 4 calc R
H16A H 0.2904 1.4965 0.3215 0.0414 Uiso 1.0 4 calc R
H16B H 0.2509 1.6451 0.3305 0.0414 Uiso 1.0 4 calc R
H16C H 0.2110 1.4948 0.3266 0.0414 Uiso 1.0 4 calc R
H17A H 0.3248 1.4287 0.5282 0.0287 Uiso 1.0 4 calc R
H17B H 0.2463 1.4372 0.5375 0.0287 Uiso 1.0 4 calc R
H18A H 0.2434 1.1798 0.5420 0.0371 Uiso 1.0 4 calc R
H18B H 0.2901 1.2488 0.6017 0.0371 Uiso 1.0 4 calc R
H18C H 0.3231 1.1785 0.5390 0.0371 Uiso 1.0 4 calc R
H19A H 0.1948 1.2887 0.3758 0.0333 Uiso 1.0 4 calc R
H19B H 0.2079 1.1896 0.4405 0.0333 Uiso 1.0 4 calc R
H20A H 0.1332 1.4525 0.4371 0.0637 Uiso 1.0 4 calc R
H20B H 0.1471 1.3552 0.5026 0.0637 Uiso 1.0 4 calc R
H20C H 0.1016 1.2936 0.4401 0.0637 Uiso 1.0 4 calc R
H21A H 0.5698 0.2575 0.1782 0.0278 Uiso 1.0 4 calc R
H21B H 0.6371 0.1639 0.1838 0.0278 Uiso 1.0 4 calc R
H22A H 0.5228 0.1025 0.0956 0.0527 Uiso 1.0 4 calc R
H22B H 0.5874 0.0001 0.1032 0.0527 Uiso 1.0 4 calc R
H22C H 0.5934 0.1602 0.0737 0.0527 Uiso 1.0 4 calc R
H23A H 0.5697 -0.1382 0.2684 0.0283 Uiso 1.0 4 calc R
H23B H 0.5715 -0.1329 0.1891 0.0283 Uiso 1.0 4 calc R
H24A H 0.6805 -0.0520 0.2800 0.0392 Uiso 1.0 4 calc R
H24B H 0.6823 -0.0467 0.2005 0.0392 Uiso 1.0 4 calc R
H24C H 0.6763 -0.1990 0.2377 0.0392 Uiso 1.0 4 calc R
H25A H 0.6309 0.1543 0.2987 0.0329 Uiso 1.0 4 calc R
H25B H 0.5625 0.2437 0.2936 0.0329 Uiso 1.0 4 calc R
H26A H 0.5803 -0.0256 0.3610 0.0631 Uiso 1.0 4 calc R
H26B H 0.5119 0.0649 0.3562 0.0631 Uiso 1.0 4 calc R
H26C H 0.5771 0.1286 0.3970 0.0631 Uiso 1.0 4 calc R
H27A H 0.4690 -0.0067 0.2568 0.0246 Uiso 1.0 4 calc R
H27B H 0.4730 0.0071 0.1779 0.0246 Uiso 1.0 4 calc R
H28A H 0.4599 0.2596 0.1847 0.0293 Uiso 1.0 4 calc R
H28B H 0.4585 0.2490 0.2641 0.0293 Uiso 1.0 4 calc R
H28C H 0.3988 0.1805 0.2170 0.0293 Uiso 1.0 4 calc R

loop_
_atom_site_aniso_label
_atom_site_aniso_U_11
_atom_site_aniso_U_22
_atom_site_aniso_U_33
_atom_site_aniso_U_12
_atom_site_aniso_U_13
_atom_site_aniso_U_23
W1 0.01438(7) 0.01044(7) 0.00820(7) 0.0000 0.00035(5) 0.0000
W2 0.01118(6) 0.00964(7) 0.01137(7) 0.0000 0.00060(5) 0.0000
S1 0.0133(3) 0.0196(3) 0.0107(3) 0.0004(2) 0.0014(3) 0.0014(3)
S2 0.0136(3) 0.0182(3) 0.0106(3) 0.0014(2) 0.0013(3) 0.0012(2)
S3 0.0142(3) 0.0183(3) 0.0112(3) 0.0006(2) 0.0006(3) 0.0006(3)
S4 0.0130(3) 0.0167(3) 0.0116(3) 0.0008(2) 0.0008(2) -0.0003(3)
O1 0.0306(14) 0.0144(13) 0.0145(12) 0.0000 -0.0027(11) 0.0000
O2 0.0245(10) 0.0221(10) 0.0185(10) -0.0010(8) -0.0049(8) -0.0015(8)
O3 0.0235(9) 0.0209(10) 0.0243(10) 0.0075(8) -0.0089(8) -0.0030(8)
O4 0.0308(13) 0.120(3) 0.0259(13) 0.0270(15) 0.0151(11) 0.0332(15)
O5 0.0235(9) 0.0259(11) 0.0121(9) 0.0009(8) 0.0011(7) 0.0072(8)
O6 0.0182(12) 0.0121(13) 0.0265(14) 0.0000 0.0018(11) 0.0000
O7 0.0254(10) 0.0201(10) 0.0276(11) -0.0047(8) -0.0109(9) 0.0000(8)
O8 0.0290(10) 0.0177(10) 0.0196(9) -0.0002(8) -0.0106(8) 0.0027(8)
O9 0.0207(10) 0.0462(14) 0.0258(11) 0.0055(9) 0.0087(9) 0.0078(10)
O10 0.0138(9) 0.0273(11) 0.0284(10) 0.0058(8) 0.0022(8) 0.0025(9)
N1 0.0197(10) 0.0161(11) 0.0200(11) 0.0035(8) -0.0020(9) -0.0061(9)
N2 0.0171(10) 0.0140(11) 0.0143(10) -0.0038(8) 0.0005(8) 0.0001(8)
C1 0.0180(11) 0.0116(12) 0.0112(11) 0.0009(9) 0.0015(9) 0.0003(9)
C2 0.0176(11) 0.0128(12) 0.0115(11) 0.0001(9) -0.0007(9) 0.0007(9)
C3 0.0170(11) 0.0187(13) 0.0130(11) -0.0010(10) 0.0027(10) 0.0030(10)
C4 0.0256(14) 0.0333(17) 0.0315(16) 0.0129(12) -0.0119(12) -0.0043(13)
C5 0.0220(13) 0.0232(14) 0.0142(12) 0.0005(10) 0.0012(10) 0.0035(11)
C6 0.0335(15) 0.0317(16) 0.0125(12) -0.0039(12) 0.0020(11) 0.0072(11)
C7 0.0158(11) 0.0085(11) 0.0169(12) -0.0002(9) -0.0012(10) -0.0003(9)
C8 0.0128(11) 0.0110(12) 0.0159(12) 0.0003(8) -0.0015(9) -0.0001(9)
C9 0.0161(11) 0.0187(13) 0.0141(12) 0.0008(9) -0.0002(10) -0.0002(10)
C10 0.0428(17) 0.0262(16) 0.0295(16) 0.0024(13) -0.0212(14) 0.0057(13)
C11 0.0163(12) 0.0150(13) 0.0196(13) 0.0002(9) 0.0005(10) -0.0036(10)
C12 0.0141(12) 0.0329(17) 0.0402(17) 0.0076(11) 0.0029(12) -0.0041(14)
C13 0.0248(13) 0.0191(14) 0.0180(13) 0.0069(10) 0.0028(11) -0.0032(10)
C14 0.0242(14) 0.047(2) 0.0296(16) 0.0055(13) 0.0032(13) 0.0013(14)
C15 0.0388(17) 0.0156(14) 0.0323(16) 0.0077(12) -0.0058(14) -0.0058(12)
C16 0.0472(19) 0.0225(16) 0.0321(17) 0.0077(13) -0.0089(15) -0.0000(13)
C17 0.0249(13) 0.0278(16) 0.0185(13) 0.0021(11) -0.0017(11) -0.0094(11)
C18 0.0409(17) 0.0319(17) 0.0197(14) 0.0016(13) 0.0007(13) -0.0036(12)
C19 0.0219(13) 0.0334(17) 0.0271(15) -0.0016(12) -0.0049(12) -0.0087(13)
C20 0.0213(15) 0.084(4) 0.053(3) 0.0045(17) -0.0002(16) -0.012(3)
C21 0.0193(12) 0.0256(15) 0.0252(14) -0.0017(10) 0.0047(11) 0.0112(12)
C22 0.0347(17) 0.078(3) 0.0197(15) 0.0046(18) 0.0073(14) 0.0108(17)
C23 0.0258(14) 0.0114(13) 0.0338(16) -0.0027(10) 0.0033(12) -0.0001(11)
C24 0.0256(14) 0.0162(15) 0.056(2) 0.0023(11) 0.0026(14) 0.0023(14)
C25 0.0280(14) 0.0297(16) 0.0233(14) 0.0045(12) -0.0062(12) -0.0115(12)
C26 0.057(3) 0.085(4) 0.0167(16) 0.018(2) 0.0032(16) 0.0000(17)
C27 0.0161(12) 0.0220(14) 0.0235(14) -0.0060(10) 0.0027(11) 0.0013(11)
C28 0.0180(12) 0.0260(15) 0.0292(15) -0.0012(11) 0.0022(11) 0.0049(12)

loop_
_atom_type_symbol
_atom_type_description
_atom_type_scat_dispersion_real
_atom_type_scat_dispersion_imag
_atom_type_scat_source
C C 0.0033 0.0016
;
International Tables for Crystallography
(1992, Vol. C, Tables 4.2.6.8 and 6.1.1.4)
;
H H 0.0000 0.0000
;
International Tables for Crystallography
(1992, Vol. C, Table 6.1.1.4)
;
N N 0.0061 0.0033
;
International Tables for Crystallography
(1992, Vol. C, Tables 4.2.6.8 and 6.1.1.4)
;
O O 0.0106 0.0060
;
International Tables for Crystallography
(1992, Vol. C, Tables 4.2.6.8 and 6.1.1.4)
;
S S 0.1246 0.1234
;
International Tables for Crystallography
(1992, Vol. C, Tables 4.2.6.8 and 6.1.1.4)
;
W W -0.8490 6.8722
;
International Tables for Crystallography
(1992, Vol. C, Tables 4.2.6.8 and 6.1.1.4)
;

loop_
_geom_angle_atom_site_label_1
_geom_angle_atom_site_label_2
_geom_angle_atom_site_label_3
_geom_angle
_geom_angle_publ_flag
_geom_angle_site_symmetry_1
_geom_angle_site_symmetry_3
S1 W1 S1 145.77(3) yes . 2_555
S1 W1 S2 83.22(2) yes . .
S1 W1 S2 85.33(2) yes . 2_555
S1 W1 O1 107.116(16) yes . .
S1 W1 S2 85.33(2) yes 2_555 .
S1 W1 S2 83.22(2) yes 2_555 2_555
S1 W1 O1 107.116(16) yes 2_555 .
S2 W1 S2 140.36(3) yes . 2_555
S2 W1 O1 109.820(16) yes . .
S2 W1 O1 109.820(16) yes 2_555 .
S3 W2 S3 143.36(3) yes . 2_655
S3 W2 S4 83.10(2) yes . .
S3 W2 S4 86.16(2) yes . 2_655
S3 W2 O6 108.318(16) yes . .
S3 W2 S4 86.16(2) yes 2_655 .
S3 W2 S4 83.10(2) yes 2_655 2_655
S3 W2 O6 108.318(16) yes 2_655 .
S4 W2 S4 145.36(3) yes . 2_655
S4 W2 O6 107.319(16) yes . .
S4 W2 O6 107.319(16) yes 2_655 .
W1 S1 C1 107.32(9) yes . .
W1 S2 C2 106.92(9) yes . .
W2 S3 C7 106.74(9) yes . .
W2 S4 C8 106.78(9) yes . .
C3 O3 C4 116.3(2) yes . .
C5 O5 C6 116.1(2) yes . .
C9 O8 C10 115.4(2) yes . .
C11 O10 C12 115.6(3) yes . .
C13 N1 C15 110.6(2) yes . .
C13 N1 C17 111.1(2) yes . .
C13 N1 C19 105.5(2) yes . .
C15 N1 C17 107.6(2) yes . .
C15 N1 C19 111.3(2) yes . .
C17 N1 C19 110.8(2) yes . .
C21 N2 C23 111.2(2) yes . .
C21 N2 C25 106.0(2) yes . .
C21 N2 C27 111.00(19) yes . .
C23 N2 C25 110.5(2) yes . .
C23 N2 C27 107.13(19) yes . .
C25 N2 C27 111.1(2) yes . .
S1 C1 C2 121.12(19) yes . .
S1 C1 C3 112.03(18) yes . .
C2 C1 C3 126.8(3) yes . .
S2 C2 C1 119.79(19) yes . .
S2 C2 C5 116.08(18) yes . .
C1 C2 C5 124.1(3) yes . .
O2 C3 O3 124.5(3) yes . .
O2 C3 C1 125.2(3) yes . .
O3 C3 C1 110.1(2) yes . .
O4 C5 O5 122.8(3) yes . .
O4 C5 C2 124.6(3) yes . .
O5 C5 C2 112.6(3) yes . .
S3 C7 C8 120.86(18) yes . .
S3 C7 C9 114.01(18) yes . .
C8 C7 C9 125.0(3) yes . .
S4 C8 C7 120.22(18) yes . .
S4 C8 C11 115.85(18) yes . .
C7 C8 C11 123.9(2) yes . .
O7 C9 O8 123.6(3) yes . .
O7 C9 C7 124.2(3) yes . .
O8 C9 C7 112.1(2) yes . .
O9 C11 O10 122.9(3) yes . .
O9 C11 C8 124.8(3) yes . .
O10 C11 C8 112.3(3) yes . .
N1 C13 C14 115.0(3) yes . .
N1 C15 C16 115.0(3) yes . .
N1 C17 C18 115.5(3) yes . .
N1 C19 C20 115.1(3) yes . .
N2 C21 C22 114.5(3) yes . .
N2 C23 C24 115.7(3) yes . .
N2 C25 C26 115.4(3) yes . .
N2 C27 C28 115.1(2) yes . .
O3 C4 H4A 109.481 no . .
O3 C4 H4B 109.465 no . .
O3 C4 H4C 109.477 no . .
H4A C4 H4B 109.470 no . .
H4A C4 H4C 109.474 no . .
H4B C4 H4C 109.460 no . .
O5 C6 H6A 109.476 no . .
O5 C6 H6B 109.472 no . .
O5 C6 H6C 109.471 no . .
H6A C6 H6B 109.471 no . .
H6A C6 H6C 109.473 no . .
H6B C6 H6C 109.464 no . .
O8 C10 H10A 109.473 no . .
O8 C10 H10B 109.464 no . .
O8 C10 H10C 109.467 no . .
H10A C10 H10B 109.473 no . .
H10A C10 H10C 109.471 no . .
H10B C10 H10C 109.479 no . .
O10 C12 H12A 109.481 no . .
O10 C12 H12B 109.466 no . .
O10 C12 H12C 109.473 no . .
H12A C12 H12B 109.474 no . .
H12A C12 H12C 109.475 no . .
H12B C12 H12C 109.458 no . .
N1 C13 H13A 108.515 no . .
N1 C13 H13B 108.522 no . .
C14 C13 H13A 108.519 no . .
C14 C13 H13B 108.528 no . .
H13A C13 H13B 107.524 no . .
C13 C14 H14A 109.463 no . .
C13 C14 H14B 109.475 no . .
C13 C14 H14C 109.484 no . .
H14A C14 H14B 109.470 no . .
H14A C14 H14C 109.471 no . .
H14B C14 H14C 109.464 no . .
N1 C15 H15A 108.509 no . .
N1 C15 H15B 108.520 no . .
C16 C15 H15A 108.508 no . .
C16 C15 H15B 108.511 no . .
H15A C15 H15B 107.510 no . .
C15 C16 H16A 109.476 no . .
C15 C16 H16B 109.470 no . .
C15 C16 H16C 109.477 no . .
H16A C16 H16B 109.472 no . .
H16A C16 H16C 109.462 no . .
H16B C16 H16C 109.470 no . .
N1 C17 H17A 108.407 no . .
N1 C17 H17B 108.422 no . .
C18 C17 H17A 108.409 no . .
C18 C17 H17B 108.417 no . .
H17A C17 H17B 107.456 no . .
C17 C18 H18A 109.468 no . .
C17 C18 H18B 109.474 no . .
C17 C18 H18C 109.477 no . .
H18A C18 H18B 109.469 no . .
H18A C18 H18C 109.471 no . .
H18B C18 H18C 109.468 no . .
N1 C19 H19A 108.486 no . .
N1 C19 H19B 108.478 no . .
C20 C19 H19A 108.488 no . .
C20 C19 H19B 108.491 no . .
H19A C19 H19B 107.498 no . .
C19 C20 H20A 109.473 no . .
C19 C20 H20B 109.465 no . .
C19 C20 H20C 109.472 no . .
H20A C20 H20B 109.469 no . .
H20A C20 H20C 109.475 no . .
H20B C20 H20C 109.474 no . .
N2 C21 H21A 108.629 no . .
N2 C21 H21B 108.630 no . .
C22 C21 H21A 108.641 no . .
C22 C21 H21B 108.629 no . .
H21A C21 H21B 107.577 no . .
C21 C22 H22A 109.470 no . .
C21 C22 H22B 109.469 no . .
C21 C22 H22C 109.475 no . .
H22A C22 H22B 109.475 no . .
H22A C22 H22C 109.468 no . .
H22B C22 H22C 109.471 no . .
N2 C23 H23A 108.362 no . .
N2 C23 H23B 108.356 no . .
C24 C23 H23A 108.370 no . .
C24 C23 H23B 108.368 no . .
H23A C23 H23B 107.437 no . .
C23 C24 H24A 109.464 no . .
C23 C24 H24B 109.469 no . .
C23 C24 H24C 109.462 no . .
H24A C24 H24B 109.478 no . .
H24A C24 H24C 109.479 no . .
H24B C24 H24C 109.474 no . .
N2 C25 H25A 108.430 no . .
N2 C25 H25B 108.430 no . .
C26 C25 H25A 108.429 no . .
C26 C25 H25B 108.427 no . .
H25A C25 H25B 107.475 no . .
C25 C26 H26A 109.470 no . .
C25 C26 H26B 109.475 no . .
C25 C26 H26C 109.468 no . .
H26A C26 H26B 109.470 no . .
H26A C26 H26C 109.462 no . .
H26B C26 H26C 109.482 no . .
N2 C27 H27A 108.485 no . .
N2 C27 H27B 108.484 no . .
C28 C27 H27A 108.503 no . .
C28 C27 H27B 108.490 no . .
H27A C27 H27B 107.514 no . .
C27 C28 H28A 109.469 no . .
C27 C28 H28B 109.465 no . .
C27 C28 H28C 109.469 no . .
H28A C28 H28B 109.466 no . .
H28A C28 H28C 109.485 no . .
H28B C28 H28C 109.473 no . .

loop_
_geom_bond_atom_site_label_1
_geom_bond_atom_site_label_2
_geom_bond_distance
_geom_bond_publ_flag
_geom_bond_site_symmetry_2
W1 S1 2.3643(6) yes .
W1 S1 2.3643(6) yes 2_555
W1 S2 2.3720(7) yes .
W1 S2 2.3720(7) yes 2_555
W1 O1 1.725(3) yes .
W2 S3 2.3788(6) yes .
W2 S3 2.3788(6) yes 2_655
W2 S4 2.3709(7) yes .
W2 S4 2.3709(7) yes 2_655
W2 O6 1.733(3) yes .
S1 C1 1.760(3) yes .
S2 C2 1.782(3) yes .
S3 C7 1.766(3) yes .
S4 C8 1.777(3) yes .
O2 C3 1.202(3) yes .
O3 C3 1.346(4) yes .
O3 C4 1.451(4) yes .
O4 C5 1.195(4) yes .
O5 C5 1.341(3) yes .
O5 C6 1.447(4) yes .
O7 C9 1.205(3) yes .
O8 C9 1.340(4) yes .
O8 C10 1.450(4) yes .
O9 C11 1.206(4) yes .
O10 C11 1.343(3) yes .
O10 C12 1.443(4) yes .
N1 C13 1.519(4) yes .
N1 C15 1.517(4) yes .
N1 C17 1.520(4) yes .
N1 C19 1.518(4) yes .
N2 C21 1.516(4) yes .
N2 C23 1.514(4) yes .
N2 C25 1.515(4) yes .
N2 C27 1.514(3) yes .
C1 C2 1.349(4) yes .
C1 C3 1.489(4) yes .
C2 C5 1.477(4) yes .
C7 C8 1.350(4) yes .
C7 C9 1.494(4) yes .
C8 C11 1.479(4) yes .
C13 C14 1.509(4) yes .
C15 C16 1.517(5) yes .
C17 C18 1.507(5) yes .
C19 C20 1.516(5) yes .
C21 C22 1.514(5) yes .
C23 C24 1.508(4) yes .
C25 C26 1.506(5) yes .
C27 C28 1.520(4) yes .
C4 H4A 0.980 no .
C4 H4B 0.980 no .
C4 H4C 0.980 no .
C6 H6A 0.980 no .
C6 H6B 0.980 no .
C6 H6C 0.980 no .
C10 H10A 0.980 no .
C10 H10B 0.980 no .
C10 H10C 0.980 no .
C12 H12A 0.980 no .
C12 H12B 0.980 no .
C12 H12C 0.980 no .
C13 H13A 0.990 no .
C13 H13B 0.990 no .
C14 H14A 0.980 no .
C14 H14B 0.980 no .
C14 H14C 0.980 no .
C15 H15A 0.990 no .
C15 H15B 0.990 no .
C16 H16A 0.980 no .
C16 H16B 0.980 no .
C16 H16C 0.980 no .
C17 H17A 0.990 no .
C17 H17B 0.990 no .
C18 H18A 0.980 no .
C18 H18B 0.980 no .
C18 H18C 0.980 no .
C19 H19A 0.990 no .
C19 H19B 0.990 no .
C20 H20A 0.980 no .
C20 H20B 0.980 no .
C20 H20C 0.980 no .
C21 H21A 0.990 no .
C21 H21B 0.990 no .
C22 H22A 0.980 no .
C22 H22B 0.980 no .
C22 H22C 0.980 no .
C23 H23A 0.990 no .
C23 H23B 0.990 no .
C24 H24A 0.980 no .
C24 H24B 0.980 no .
C24 H24C 0.980 no .
C25 H25A 0.990 no .
C25 H25B 0.990 no .
C26 H26A 0.980 no .
C26 H26B 0.980 no .
C26 H26C 0.980 no .
C27 H27A 0.990 no .
C27 H27B 0.990 no .
C28 H28A 0.980 no .
C28 H28B 0.980 no .
C28 H28C 0.980 no .

loop_
_geom_contact_atom_site_label_1
_geom_contact_atom_site_label_2
_geom_contact_distance
_geom_contact_publ_flag
_geom_contact_site_symmetry_2
W1 C1 3.342(3) no 2_555
W1 C2 3.356(3) no 2_555
W2 C7 3.346(3) no 2_655
W2 C8 3.348(3) no 2_655
S1 O2 3.4738(19) no .
S1 O3 3.194(2) no .
S2 O4 3.024(3) no .
S3 O7 3.505(2) no .
S3 O8 3.3033(19) no .
S4 O9 3.044(3) no .
O2 O5 3.019(3) no .
O2 C2 3.276(3) no .
O2 C4 2.688(4) no .
O2 C5 3.556(4) no .
O3 O5 3.175(3) no .
O3 C2 3.329(3) no .
O4 C1 3.579(4) no .
O4 C6 2.643(4) no .
O5 C1 2.772(3) no .
O5 C3 2.651(4) no .
O7 O10 3.048(3) no .
O7 C8 3.237(3) no .
O7 C10 2.648(4) no .
O7 C11 3.480(4) no .
O8 O10 3.078(3) no .
O8 C8 3.331(3) no .
O9 C7 3.574(4) no .
O9 C12 2.641(4) no .
O10 C7 2.786(3) no .
O10 C9 2.651(4) no .
C3 C5 3.070(4) no .
C9 C11 3.031(4) no .
C13 C16 2.989(4) no .
C13 C18 3.057(4) no .
C14 C15 3.004(5) no .
C14 C16 3.516(5) no .
C14 C17 3.065(5) no .
C15 C20 3.060(5) no .
C16 C19 3.066(5) no .
C17 C20 3.027(5) no .
C18 C19 3.006(4) no .
C18 C20 3.568(5) no .
C21 C24 3.017(4) no .
C21 C28 3.047(4) no .
C22 C23 3.036(5) no .
C22 C27 3.016(5) no .
C23 C26 3.009(5) no .
C24 C25 3.042(5) no .
C25 C28 3.016(4) no .
C26 C27 3.048(5) no .
S1 C12 3.577(4) no .
S1 C27 3.570(3) no 1_565
O1 C13 3.486(3) no .
O1 C13 3.486(3) no 2_555
O1 C16 3.519(4) no .
O1 C16 3.519(4) no 2_555
O2 C13 3.536(4) no .
O2 C26 3.282(4) no 3_666
O4 C22 3.264(5) no 4_465
O5 C15 3.376(4) no 1_545
O6 C6 3.377(3) no 3_666
O6 C6 3.377(3) no 4_564
O6 C21 3.566(3) no .
O6 C21 3.566(3) no 2_655
O6 C24 3.599(4) no .
O6 C24 3.599(4) no 2_655
O7 C20 3.329(4) no 2_545
O7 C21 3.405(4) no .
O7 C22 3.541(5) no .
O7 C28 3.565(4) no .
O8 C23 3.348(4) no 1_565
O9 C14 3.366(4) no 1_545
O10 C23 3.481(4) no 1_565
C1 C13 3.473(4) no .
C2 C15 3.546(4) no 1_545
C4 C14 3.477(4) no 3_676
C5 C15 3.523(4) no 1_545
C6 O6 3.377(3) no 3_666
C7 C21 3.559(4) no .
C7 C23 3.580(4) no 1_565
C8 C23 3.502(4) no 1_565
C12 S1 3.577(4) no .
C13 O1 3.486(3) no .
C13 O2 3.536(4) no .
C13 C1 3.473(4) no .
C14 O9 3.366(4) no 1_565
C14 C4 3.477(4) no 3_676
C15 O5 3.376(4) no 1_565
C15 C2 3.546(4) no 1_565
C15 C5 3.523(4) no 1_565
C16 O1 3.519(4) no .
C20 O7 3.329(4) no 2_565
C21 O6 3.566(3) no .
C21 O7 3.405(4) no .
C21 C7 3.559(4) no .
C22 O4 3.264(5) no 4_564
C22 O7 3.541(5) no .
C23 O8 3.348(4) no 1_545
C23 O10 3.481(4) no 1_545
C23 C7 3.580(4) no 1_545
C23 C8 3.502(4) no 1_545
C24 O6 3.599(4) no .
C24 C24 3.466(4) no 2_655
C26 O2 3.282(4) no 3_666
C27 S1 3.570(3) no 1_545
C28 O7 3.565(4) no .
O2 H4B 2.9298 no .
O2 H4C 2.4161 no .
O4 H6A 2.7814 no .
O4 H6B 3.5872 no .
O4 H6C 2.4523 no .
O7 H10A 2.8089 no .
O7 H10B 2.4310 no .
O7 H10C 3.5885 no .
O9 H12A 2.4741 no .
O9 H12B 2.7440 no .
O9 H12C 3.5931 no .
O10 H10A 3.4288 no .
N1 H14A 2.7789 no .
N1 H14B 3.3812 no .
N1 H14C 2.7414 no .
N1 H16A 2.7683 no .
N1 H16B 3.3856 no .
N1 H16C 2.7647 no .
N1 H18A 2.7313 no .
N1 H18B 3.3835 no .
N1 H18C 2.8035 no .
N1 H20A 2.7740 no .
N1 H20B 2.7611 no .
N1 H20C 3.3862 no .
N2 H22A 2.7803 no .
N2 H22B 2.7270 no .
N2 H22C 3.3761 no .
N2 H24A 2.7671 no .
N2 H24B 2.7670 no .
N2 H24C 3.3820 no .
N2 H26A 2.7582 no .
N2 H26B 2.7642 no .
N2 H26C 3.3791 no .
N2 H28A 2.7839 no .
N2 H28B 2.7539 no .
N2 H28C 3.3860 no .
C3 H4A 3.1612 no .
C3 H4B 2.7705 no .
C3 H4C 2.4819 no .
C5 H6A 2.6858 no .
C5 H6B 3.1728 no .
C5 H6C 2.5287 no .
C9 H10A 2.6891 no .
C9 H10B 2.5091 no .
C9 H10C 3.1653 no .
C11 H12A 2.5436 no .
C11 H12B 2.6462 no .
C11 H12C 3.1720 no .
C13 H15A 2.7281 no .
C13 H15B 3.3420 no .
C13 H16A 2.6613 no .
C13 H16C 3.2842 no .
C13 H17A 2.6952 no .
C13 H17B 3.3488 no .
C13 H18A 3.3205 no .
C13 H18C 2.7771 no .
C13 H19A 2.5749 no .
C13 H19B 2.5578 no .
C14 H15A 2.7048 no .
C14 H16A 3.0052 no .
C14 H17A 2.7215 no .
C14 H18C 3.2700 no .
C15 H13A 3.3421 no .
C15 H13B 2.7132 no .
C15 H14A 2.6958 no .
C15 H14C 3.2788 no .
C15 H17A 2.6218 no .
C15 H17B 2.5907 no .
C15 H19A 2.6940 no .
C15 H19B 3.3476 no .
C15 H20A 2.7463 no .
C15 H20B 3.3746 no .
C16 H13B 2.6692 no .
C16 H14A 3.0153 no .
C16 H19A 2.7195 no .
C16 H20A 3.2707 no .
C17 H13A 2.6843 no .
C17 H13B 3.3491 no .
C17 H14A 3.4289 no .
C17 H14C 2.7238 no .
C17 H15A 2.5819 no .
C17 H15B 2.6335 no .
C17 H19A 3.3451 no .
C17 H19B 2.7045 no .
C17 H20A 3.3548 no .
C17 H20B 2.6942 no .
C18 H13A 2.7023 no .
C18 H14C 3.2694 no .
C18 H19B 2.6765 no .
C18 H20B 3.0811 no .
C19 H13A 2.5867 no .
C19 H13B 2.5487 no .
C19 H15A 3.3478 no .
C19 H15B 2.6884 no .
C19 H16A 3.3986 no .
C19 H16C 2.7441 no .
C19 H17A 3.3439 no .
C19 H17B 2.7239 no .
C19 H18A 2.6400 no .
C19 H18C 3.3713 no .
C20 H15B 2.7071 no .
C20 H16C 3.2738 no .
C20 H17B 2.7192 no .
C20 H18A 3.0703 no .
C21 H23A 3.3423 no .
C21 H23B 2.7211 no .
C21 H24A 3.3222 no .
C21 H24B 2.6942 no .
C21 H25A 2.5585 no .
C21 H25B 2.5812 no .
C21 H27A 3.3413 no .
C21 H27B 2.6889 no .
C21 H28A 2.7428 no .
C21 H28B 3.3468 no .
C22 H23B 2.7241 no .
C22 H24B 3.1251 no .
C22 H27B 2.6664 no .
C22 H28A 3.1857 no .
C23 H21A 3.3438 no .
C23 H21B 2.6943 no .
C23 H22A 3.4033 no .
C23 H22B 2.6835 no .
C23 H25A 2.6978 no .
C23 H25B 3.3341 no .
C23 H26A 2.6800 no .
C23 H26B 3.3290 no .
C23 H27A 2.5750 no .
C23 H27B 2.6081 no .
C24 H21B 2.6759 no .
C24 H22B 3.1366 no .
C24 H25A 2.7191 no .
C24 H26A 3.1445 no .
C25 H21A 2.5696 no .
C25 H21B 2.5786 no .
C25 H23A 2.6755 no .
C25 H23B 3.3336 no .
C25 H24A 2.7218 no .
C25 H24B 3.3722 no .
C25 H27A 2.7161 no .
C25 H27B 3.3421 no .
C25 H28A 3.3496 no .
C25 H28B 2.6752 no .
C26 H23A 2.6579 no .
C26 H24A 3.1642 no .
C26 H27A 2.7375 no .
C26 H28B 3.1409 no .
C27 H21A 2.7039 no .
C27 H21B 3.3425 no .
C27 H22A 2.7177 no .
C27 H22B 3.2835 no .
C27 H23A 2.6037 no .
C27 H23B 2.5737 no .
C27 H25A 3.3410 no .
C27 H25B 2.6880 no .
C27 H26A 3.3694 no .
C27 H26B 2.7310 no .
C28 H21A 2.7172 no .
C28 H22A 3.1699 no .
C28 H25B 2.6644 no .
C28 H26B 3.1624 no .
H10A H12C 3.4050 no .
H13A H14A 2.8440 no .
H13A H14B 2.3192 no .
H13A H14C 2.3686 no .
H13A H16A 3.5927 no .
H13A H17A 2.9808 no .
H13A H17B 3.5879 no .
H13A H18A 2.8721 no .
H13A H18C 2.2198 no .
H13A H19A 2.8574 no .
H13A H19B 2.3319 no .
H13B H14A 2.3380 no .
H13B H14B 2.3491 no .
H13B H14C 2.8449 no .
H13B H15A 3.0886 no .
H13B H15B 3.5862 no .
H13B H16A 2.1669 no .
H13B H16B 3.5922 no .
H13B H16C 2.8268 no .
H13B H19A 2.3097 no .
H13B H19B 2.7751 no .
H14A H15A 2.2254 no .
H14A H16A 2.4716 no .
H14A H16B 3.5127 no .
H14A H17A 3.0114 no .
H14B H16A 3.5189 no .
H14C H15A 2.8381 no .
H14C H17A 2.1550 no .
H14C H18C 2.8187 no .
H15A H16A 2.3591 no .
H15A H16B 2.3425 no .
H15A H16C 2.8509 no .
H15A H17A 2.3637 no .
H15A H17B 2.7973 no .
H15A H19A 3.5981 no .
H15B H16A 2.8508 no .
H15B H16B 2.3396 no .
H15B H16C 2.3620 no .
H15B H17A 2.9217 no .
H15B H17B 2.3856 no .
H15B H19A 2.9847 no .
H15B H19B 3.5913 no .
H15B H20A 2.1798 no .
H15B H20B 2.9381 no .
H16A H19A 2.9715 no .
H16C H19A 2.1795 no .
H16C H20A 2.8271 no .
H17A H18A 2.8417 no .
H17A H18B 2.3592 no .
H17A H18C 2.3211 no .
H17A H19B 3.5840 no .
H17B H18A 2.3803 no .
H17B H18B 2.3016 no .
H17B H18C 2.8400 no .
H17B H19B 3.0654 no .
H17B H20A 2.9259 no .
H17B H20B 2.1928 no .
H18A H19A 3.5545 no .
H18A H19B 2.1103 no .
H18A H20B 2.5974 no .
H18A H20C 3.5367 no .
H18B H19B 3.5664 no .
H18B H20B 3.5085 no .
H18C H19B 2.9290 no .
H19A H20A 2.3536 no .
H19A H20B 2.8494 no .
H19A H20C 2.3442 no .
H19B H20A 2.8493 no .
H19B H20B 2.3639 no .
H19B H20C 2.3341 no .
H21A H22A 2.3371 no .
H21A H22B 2.8492 no .
H21A H22C 2.3616 no .
H21A H25A 2.7997 no .
H21A H25B 2.3359 no .
H21A H27B 3.0157 no .
H21A H28A 2.2113 no .
H21A H28B 2.9127 no .
H21B H22A 2.8480 no .
H21B H22B 2.3801 no .
H21B H22C 2.3195 no .
H21B H23A 3.5790 no .
H21B H23B 3.0437 no .
H21B H24A 2.8674 no .
H21B H24B 2.1601 no .
H21B H24C 3.5901 no .
H21B H25A 2.3213 no .
H21B H25B 2.8470 no .
H21B H27B 3.5823 no .
H22A H23B 2.9899 no .
H22A H27B 2.1759 no .
H22A H28A 2.6843 no .
H22B H23A 3.5956 no .
H22B H23B 2.1595 no .
H22B H24B 2.6602 no .
H22B H27B 2.8256 no .
H22C H24B 3.5569 no .
H22C H27B 3.5913 no .
H23A H24A 2.3508 no .
H23A H24B 2.8427 no .
H23A H24C 2.3301 no .
H23A H25A 3.0097 no .
H23A H25B 3.5672 no .
H23A H26A 2.1277 no .
H23A H26B 2.8736 no .
H23A H26C 3.5642 no .
H23A H27A 2.3508 no .
H23A H27B 2.8893 no .
H23B H24A 2.8428 no .
H23B H24B 2.3510 no .
H23B H24C 2.3300 no .
H23B H25A 3.5944 no .
H23B H26A 3.5836 no .
H23B H27A 2.7946 no .
H23B H27B 2.3541 no .
H24A H25A 2.1928 no .
H24A H26A 2.6813 no .
H24B H25A 2.9460 no .
H25A H26A 2.3517 no .
H25A H26B 2.8414 no .
H25A H26C 2.3266 no .
H25A H28B 3.5780 no .
H25B H26A 2.8415 no .
H25B H26B 2.3468 no .
H25B H26C 2.3314 no .
H25B H27A 3.0319 no .
H25B H27B 3.5753 no .
H25B H28A 2.8941 no .
H25B H28B 2.1216 no .
H25B H28C 3.5649 no .
H26A H27A 2.9505 no .
H26B H27A 2.2176 no .
H26B H28B 2.6773 no .
H27A H28A 2.8525 no .
H27A H28B 2.3756 no .
H27A H28C 2.3319 no .
H27B H28A 2.3509 no .
H27B H28B 2.8533 no .
H27B H28C 2.3558 no .
W1 H13B 3.3698 no .
W1 H13B 3.3698 no 2_555
W1 H28C 3.3884 no 1_565
W1 H28C 3.3884 no 2_565
W2 H6B 3.4343 no 3_666
W2 H6B 3.4343 no 4_564
W2 H21B 3.5495 no .
W2 H21B 3.5495 no 2_655
S1 H12A 3.0599 no .
S1 H12C 3.1866 no .
S1 H13A 3.1975 no .
S1 H13B 3.2566 no .
S1 H16B 3.4815 no 1_545
S1 H26B 3.4928 no 1_565
S1 H27A 2.8018 no 1_565
S1 H28C 3.0883 no 1_565
S2 H12C 3.1137 no 2_555
S2 H16B 3.0023 no 1_545
S2 H19A 3.2505 no .
S2 H19B 3.0037 no .
S2 H27B 3.3911 no 2_565
S2 H28C 3.0541 no 2_565
S3 H6B 3.4696 no 4_564
S3 H6C 2.9860 no 4_564
S3 H17B 2.8552 no 4_574
S3 H18B 3.3533 no 4_574
S3 H20B 3.3461 no 4_574
S3 H21A 3.2820 no .
S3 H21B 3.3949 no .
S3 H24C 3.1167 no 1_565
S4 H6B 2.9104 no 3_666
S4 H17A 3.2806 no 3_676
S4 H17B 3.5090 no 3_676
S4 H18B 2.9803 no 3_676
S4 H24C 3.1012 no 1_565
S4 H25A 3.3291 no .
S4 H25B 3.1226 no .
O1 H13B 2.5239 no .
O1 H13B 2.5239 no 2_555
O1 H16A 3.0254 no .
O1 H16A 3.0254 no 2_555
O1 H16C 3.1099 no .
O1 H16C 3.1099 no 2_555
O1 H19A 2.9019 no .
O1 H19A 2.9019 no 2_555
O1 H28C 3.1153 no 1_565
O1 H28C 3.1153 no 2_565
O2 H4C 2.7702 no 3_676
O2 H13A 2.6836 no .
O2 H14B 3.3383 no .
O2 H14C 3.5324 no .
O2 H18C 2.7418 no .
O2 H26A 3.1738 no 3_666
O2 H26B 3.5133 no 1_565
O2 H26B 3.5751 no 3_666
O2 H26C 2.6415 no 3_666
O3 H12A 2.8565 no .
O3 H14A 2.9790 no 1_545
O3 H15A 2.6540 no 1_545
O3 H26C 3.5083 no 3_666
O4 H10A 3.1907 no 2_555
O4 H15B 3.3770 no 1_545
O4 H18A 3.0084 no .
O4 H19B 2.8827 no .
O4 H22B 3.1272 no 4_465
O4 H22C 2.5391 no 4_465
O5 H15A 2.8800 no 1_545
O5 H15B 2.9261 no 1_545
O5 H18A 3.4313 no .
O5 H18C 3.4240 no .
O5 H26C 3.2655 no 3_666
O6 H6A 3.1598 no 3_666
O6 H6A 3.1598 no 4_564
O6 H6B 3.0549 no 3_666
O6 H6B 3.0549 no 4_564
O6 H6C 3.3578 no 3_666
O6 H6C 3.3578 no 4_564
O6 H21B 2.6461 no .
O6 H21B 2.6461 no 2_655
O6 H24A 3.1521 no .
O6 H24A 3.1521 no 2_655
O6 H24B 3.1438 no .
O6 H24B 3.1438 no 2_655
O6 H25A 2.7689 no .
O6 H25A 2.7689 no 2_655
O7 H10B 2.7910 no 3_665
O7 H20A 2.9461 no 2_545
O7 H20C 2.8264 no 2_545
O7 H21A 2.5547 no .
O7 H22A 3.3180 no .
O7 H22C 3.3394 no .
O7 H28A 2.6083 no .
O8 H20B 3.0697 no 4_574
O8 H22B 2.9966 no 1_565
O8 H23B 2.3862 no 1_565
O8 H27B 3.5907 no 1_565
O9 H4A 2.8017 no .
O9 H4B 3.5463 no 3_666
O9 H14A 2.8634 no 1_545
O9 H14B 3.0185 no 1_545
O9 H25B 2.7753 no .
O9 H28B 2.8927 no .
O10 H23A 2.8997 no 1_565
O10 H23B 3.1133 no 1_565
O10 H27A 3.4590 no 1_565
O10 H28A 3.5216 no .
O10 H28B 3.5182 no .
C1 H12A 3.5659 no .
C1 H13A 2.6273 no .
C1 H13B 3.4638 no .
C1 H15A 3.2242 no 1_545
C1 H16B 3.1038 no 1_545
C1 H19B 3.5842 no .
C2 H13A 2.9110 no .
C2 H15A 3.2486 no 1_545
C2 H15B 3.2095 no 1_545
C2 H16B 2.8972 no 1_545
C2 H19B 2.8549 no .
C3 H13A 2.9872 no .
C3 H15A 3.2763 no 1_545
C3 H18C 3.5063 no .
C3 H26C 3.2479 no 3_666
C4 H14A 3.3533 no 1_545
C4 H14B 3.2268 no 3_676
C4 H14C 2.8418 no 3_676
C4 H26C 3.1078 no 3_666
C5 H13A 3.5325 no .
C5 H15A 3.2830 no 1_545
C5 H15B 2.8977 no 1_545
C5 H18A 3.0830 no .
C5 H18C 3.4941 no .
C5 H19B 2.9706 no .
C5 H22C 3.5640 no 4_465
C6 H17B 3.4833 no 1_545
C6 H21B 3.3268 no 4_465
C6 H22C 3.3870 no 4_465
C6 H25A 3.0926 no 3_666
C6 H26C 3.2819 no 3_666
C7 H21A 2.6961 no .
C7 H21B 3.5723 no .
C7 H23A 3.4632 no 1_565
C7 H23B 3.0562 no 1_565
C7 H24C 2.9904 no 1_565
C8 H21A 2.9968 no .
C8 H23A 3.0335 no 1_565
C8 H23B 3.2906 no 1_565
C8 H24C 2.9975 no 1_565
C8 H25B 2.9187 no .
C9 H10B 3.5557 no 3_665
C9 H20B 3.4951 no 4_574
C9 H21A 2.9531 no .
C9 H23B 3.1236 no 1_565
C9 H28A 3.4465 no .
C10 H20A 3.4642 no 2_545
C10 H20B 3.4444 no 4_574
C10 H20C 3.3058 no 4_574
C10 H22A 3.4251 no 3_665
C10 H22B 3.3911 no 1_565
C10 H22C 3.1570 no 3_665
C10 H23B 3.3869 no 1_565
C11 H21A 3.5534 no .
C11 H23A 3.0105 no 1_565
C11 H23B 3.5822 no 1_565
C11 H25B 2.9663 no .
C11 H28A 3.4915 no .
C11 H28B 3.0990 no .
C12 H14A 3.3240 no 1_545
C12 H16A 3.0597 no 1_545
C12 H16B 3.5691 no 2_545
C12 H16C 3.0804 no 2_545
C12 H28B 3.5734 no .
C14 H4A 3.4927 no 1_565
C14 H4A 3.3355 no 3_676
C14 H4B 3.1758 no 3_676
C14 H4C 3.3422 no 3_676
C16 H12A 3.4630 no 1_565
C16 H12B 3.4460 no 1_565
C16 H12B 3.3740 no 2_565
C16 H12C 3.2551 no 2_565
C16 H16A 3.3696 no 2_555
C16 H16B 3.5953 no 2_555
C16 H16C 3.5462 no 2_555
C18 H6A 3.3735 no .
C19 H28C 3.5278 no 2_565
C20 H10B 3.4251 no 4_475
C20 H28A 3.4240 no 2_565
C21 H6C 3.4081 no 4_564
C22 H6C 3.2991 no 4_564
C22 H10C 3.3998 no 1_545
C22 H10C 3.0950 no 3_665
C24 H18B 3.5759 no 3_666
C24 H24A 3.1962 no 2_655
C24 H24B 3.2765 no 2_655
C24 H24C 3.3467 no 2_655
C25 H6B 3.2029 no 3_666
C26 H4B 3.3086 no 3_666
C26 H6B 3.3895 no 3_666
C26 H14B 3.5709 no 1_545
C28 H12B 3.2581 no .
C28 H19A 3.4339 no 2_545
C28 H20C 3.4401 no 2_545
H4A O9 2.8017 no .
H4A C14 3.4927 no 1_545
H4A C14 3.3355 no 3_676
H4A H4A 3.4134 no 3_666
H4A H4B 3.4043 no 3_666
H4A H12A 3.3558 no .
H4A H14A 2.9542 no 1_545
H4A H14B 3.3654 no 3_676
H4A H14C 3.2571 no 1_545
H4A H14C 2.5189 no 3_676
H4B O9 3.5463 no 3_666
H4B C14 3.1758 no 3_676
H4B C26 3.3086 no 3_666
H4B H4A 3.4043 no 3_666
H4B H14A 3.5633 no 1_545
H4B H14A 3.5763 no 3_676
H4B H14B 2.7663 no 3_676
H4B H14C 3.4364 no 1_545
H4B H14C 2.7646 no 3_676
H4B H26B 3.3379 no 3_666
H4B H26C 2.4796 no 3_666
H4C O2 2.7702 no 3_676
H4C C14 3.3422 no 3_676
H4C H4C 3.4911 no 3_676
H4C H14B 3.0382 no 3_676
H4C H14C 2.7614 no 3_676
H4C H26A 3.2866 no 1_565
H4C H26B 3.3597 no 1_565
H4C H26B 3.5375 no 3_666
H4C H26C 3.0713 no 3_666
H6A O6 3.1598 no 3_666
H6A C18 3.3735 no .
H6A H18A 2.9601 no .
H6A H18B 3.3428 no .
H6A H18C 3.2647 no .
H6A H21B 3.0379 no 4_465
H6A H22B 3.5843 no 4_465
H6A H22C 3.3871 no 4_465
H6A H24A 2.8866 no 3_666
H6A H24B 2.8910 no 4_465
H6A H25A 2.8205 no 3_666
H6A H26A 3.4411 no 3_666
H6A H26C 3.2753 no 3_666
H6B W2 3.4343 no 3_666
H6B S3 3.4696 no 4_465
H6B S4 2.9104 no 3_666
H6B O6 3.0549 no 3_666
H6B C25 3.2029 no 3_666
H6B C26 3.3895 no 3_666
H6B H17A 3.3511 no 1_545
H6B H17B 3.2439 no 1_545
H6B H25A 2.4969 no 3_666
H6B H25B 3.3404 no 3_666
H6B H26C 2.8351 no 3_666
H6C S3 2.9860 no 4_465
H6C O6 3.3578 no 3_666
H6C C21 3.4081 no 4_465
H6C C22 3.2991 no 4_465
H6C H15B 3.3540 no 1_545
H6C H17B 3.1134 no 1_545
H6C H21B 2.7853 no 4_465
H6C H22B 3.5202 no 4_465
H6C H22C 2.6200 no 4_465
H10A O4 3.1907 no 2_555
H10A H20A 2.9468 no 2_545
H10A H22C 3.1958 no 3_665
H10A H23B 3.5582 no 1_565
H10A H27B 3.3919 no 1_565
H10B O7 2.7910 no 3_665
H10B C9 3.5557 no 3_665
H10B C20 3.4251 no 4_574
H10B H10B 2.6811 no 3_665
H10B H20A 3.1175 no 2_545
H10B H20A 3.5515 no 4_574
H10B H20B 3.2270 no 4_574
H10B H20C 2.9608 no 4_574
H10B H22A 3.3751 no 3_665
H10B H22C 3.0761 no 3_665
H10C C22 3.3998 no 1_565
H10C C22 3.0950 no 3_665
H10C H20B 3.4144 no 4_574
H10C H20C 2.9892 no 4_574
H10C H22A 3.0666 no 1_565
H10C H22A 2.6643 no 3_665
H10C H22B 2.8669 no 1_565
H10C H22B 3.5530 no 3_665
H10C H22C 2.6870 no 3_665
H10C H23B 3.4689 no 1_565
H10C H27B 3.5701 no 1_565
H12A S1 3.0599 no .
H12A O3 2.8565 no .
H12A C1 3.5659 no .
H12A C16 3.4630 no 1_545
H12A H4A 3.3558 no .
H12A H14A 2.7649 no 1_545
H12A H15A 3.5557 no 1_545
H12A H16A 2.8598 no 1_545
H12A H16B 3.2740 no 1_545
H12A H27A 3.4723 no 1_565
H12B C16 3.4460 no 1_545
H12B C16 3.3740 no 2_545
H12B C28 3.2581 no .
H12B H14A 3.0100 no 1_545
H12B H16A 2.5709 no 1_545
H12B H16B 3.5285 no 1_545
H12B H16B 3.4112 no 2_545
H12B H16C 2.5367 no 2_545
H12B H28A 3.1348 no .
H12B H28B 2.8544 no .
H12B H28C 3.2477 no .
H12C S1 3.1866 no .
H12C S2 3.1137 no 2_555
H12C C16 3.2551 no 2_545
H12C H16A 3.2799 no 1_545
H12C H16B 3.5259 no 1_545
H12C H16B 2.8726 no 2_545
H12C H16C 2.7451 no 2_545
H12C H27A 3.3452 no 1_565
H13A S1 3.1975 no .
H13A O2 2.6836 no .
H13A C1 2.6273 no .
H13A C2 2.9110 no .
H13A C3 2.9872 no .
H13A C5 3.5325 no .
H13B W1 3.3698 no .
H13B S1 3.2566 no .
H13B O1 2.5239 no .
H13B C1 3.4638 no .
H14A O3 2.9790 no 1_565
H14A O9 2.8634 no 1_565
H14A C4 3.3533 no 1_565
H14A C12 3.3240 no 1_565
H14A H4A 2.9542 no 1_565
H14A H4B 3.5633 no 1_565
H14A H4B 3.5763 no 3_676
H14A H12A 2.7649 no 1_565
H14A H12B 3.0100 no 1_565
H14B O2 3.3383 no .
H14B O9 3.0185 no 1_565
H14B C4 3.2268 no 3_676
H14B C26 3.5709 no 1_565
H14B H4A 3.3654 no 3_676
H14B H4B 2.7663 no 3_676
H14B H4C 3.0382 no 3_676
H14B H26B 2.9141 no 1_565
H14B H26C 3.4396 no 1_565
H14B H28B 2.8665 no 1_565
H14C O2 3.5324 no .
H14C C4 2.8418 no 3_676
H14C H4A 3.2571 no 1_565
H14C H4A 2.5189 no 3_676
H14C H4B 3.4364 no 1_565
H14C H4B 2.7646 no 3_676
H14C H4C 2.7614 no 3_676
H15A O3 2.6540 no 1_565
H15A O5 2.8800 no 1_565
H15A C1 3.2242 no 1_565
H15A C2 3.2486 no 1_565
H15A C3 3.2763 no 1_565
H15A C5 3.2830 no 1_565
H15A H12A 3.5557 no 1_565
H15B O4 3.3770 no 1_565
H15B O5 2.9261 no 1_565
H15B C2 3.2095 no 1_565
H15B C5 2.8977 no 1_565
H15B H6C 3.3540 no 1_565
H16A O1 3.0254 no .
H16A C12 3.0597 no 1_565
H16A C16 3.3696 no 2_555
H16A H12A 2.8598 no 1_565
H16A H12B 2.5709 no 1_565
H16A H12C 3.2799 no 1_565
H16A H16A 3.1931 no 2_555
H16A H16B 3.3944 no 2_555
H16A H16C 2.9714 no 2_555
H16B S1 3.4815 no 1_565
H16B S2 3.0023 no 1_565
H16B C1 3.1038 no 1_565
H16B C2 2.8972 no 1_565
H16B C12 3.5691 no 2_565
H16B C16 3.5953 no 2_555
H16B H12A 3.2740 no 1_565
H16B H12B 3.5285 no 1_565
H16B H12B 3.4112 no 2_565
H16B H12C 3.5259 no 1_565
H16B H12C 2.8726 no 2_565
H16B H16A 3.3944 no 2_555
H16B H16B 3.2309 no 2_555
H16B H16C 3.5779 no 2_555
H16C O1 3.1099 no .
H16C C12 3.0804 no 2_565
H16C C16 3.5462 no 2_555
H16C H12B 2.5367 no 2_565
H16C H12C 2.7451 no 2_565
H16C H16A 2.9714 no 2_555
H16C H16B 3.5779 no 2_555
H16C H16C 3.5475 no 2_555
H17A S4 3.2806 no 3_676
H17A H6B 3.3511 no 1_565
H17B S3 2.8552 no 4_475
H17B S4 3.5090 no 3_676
H17B C6 3.4833 no 1_565
H17B H6B 3.2439 no 1_565
H17B H6C 3.1134 no 1_565
H18A O4 3.0084 no .
H18A O5 3.4313 no .
H18A C5 3.0830 no .
H18A H6A 2.9601 no .
H18B S3 3.3533 no 4_475
H18B S4 2.9803 no 3_676
H18B C24 3.5759 no 3_666
H18B H6A 3.3428 no .
H18B H24A 3.0149 no 3_666
H18B H24B 3.5621 no 4_465
H18B H24C 3.2805 no 3_666
H18B H26A 3.3543 no 3_666
H18C O2 2.7418 no .
H18C O5 3.4240 no .
H18C C3 3.5063 no .
H18C C5 3.4941 no .
H18C H6A 3.2647 no .
H18C H26A 3.0342 no 3_666
H19A S2 3.2505 no .
H19A O1 2.9019 no .
H19A C28 3.4339 no 2_565
H19A H28A 3.2537 no 2_565
H19A H28C 2.7341 no 2_565
H19B S2 3.0037 no .
H19B O4 2.8827 no .
H19B C1 3.5842 no .
H19B C2 2.8549 no .
H19B C5 2.9706 no .
H20A O7 2.9461 no 2_565
H20A C10 3.4642 no 2_565
H20A H10A 2.9468 no 2_565
H20A H10B 3.1175 no 2_565
H20A H10B 3.5515 no 4_475
H20A H28A 3.4595 no 2_565
H20B S3 3.3461 no 4_475
H20B O8 3.0697 no 4_475
H20B C9 3.4951 no 4_475
H20B C10 3.4444 no 4_475
H20B H10B 3.2270 no 4_475
H20B H10C 3.4144 no 4_475
H20C O7 2.8264 no 2_565
H20C C10 3.3058 no 4_475
H20C C28 3.4401 no 2_565
H20C H10B 2.9608 no 4_475
H20C H10C 2.9892 no 4_475
H20C H22A 3.0921 no 2_565
H20C H28A 2.7303 no 2_565
H20C H28C 3.3234 no 2_565
H21A S3 3.2820 no .
H21A O7 2.5547 no .
H21A C7 2.6961 no .
H21A C8 2.9968 no .
H21A C9 2.9531 no .
H21A C11 3.5534 no .
H21B W2 3.5495 no .
H21B S3 3.3949 no .
H21B O6 2.6461 no .
H21B C6 3.3268 no 4_564
H21B C7 3.5723 no .
H21B H6A 3.0379 no 4_564
H21B H6C 2.7853 no 4_564
H22A O7 3.3180 no .
H22A C10 3.4251 no 3_665
H22A H10B 3.3751 no 3_665
H22A H10C 3.0666 no 1_545
H22A H10C 2.6643 no 3_665
H22A H20C 3.0921 no 2_545
H22B O4 3.1272 no 4_564
H22B O8 2.9966 no 1_545
H22B C10 3.3911 no 1_545
H22B H6A 3.5843 no 4_564
H22B H6C 3.5202 no 4_564
H22B H10C 2.8669 no 1_545
H22B H10C 3.5530 no 3_665
H22C O4 2.5391 no 4_564
H22C O7 3.3394 no .
H22C C5 3.5640 no 4_564
H22C C6 3.3870 no 4_564
H22C C10 3.1570 no 3_665
H22C H6A 3.3871 no 4_564
H22C H6C 2.6200 no 4_564
H22C H10A 3.1958 no 3_665
H22C H10B 3.0761 no 3_665
H22C H10C 2.6870 no 3_665
H23A O10 2.8997 no 1_545
H23A C7 3.4632 no 1_545
H23A C8 3.0335 no 1_545
H23A C11 3.0105 no 1_545
H23B O8 2.3862 no 1_545
H23B O10 3.1133 no 1_545
H23B C7 3.0562 no 1_545
H23B C8 3.2906 no 1_545
H23B C9 3.1236 no 1_545
H23B C10 3.3869 no 1_545
H23B C11 3.5822 no 1_545
H23B H10A 3.5582 no 1_545
H23B H10C 3.4689 no 1_545
H24A O6 3.1521 no .
H24A C24 3.1962 no 2_655
H24A H6A 2.8866 no 3_666
H24A H18B 3.0149 no 3_666
H24A H24A 3.1085 no 2_655
H24A H24B 2.7460 no 2_655
H24A H24C 3.2124 no 2_655
H24B O6 3.1438 no .
H24B C24 3.2765 no 2_655
H24B H6A 2.8910 no 4_564
H24B H18B 3.5621 no 4_564
H24B H24A 2.7460 no 2_655
H24B H24B 3.2451 no 2_655
H24B H24C 3.3207 no 2_655
H24C S3 3.1167 no 1_545
H24C S4 3.1012 no 1_545
H24C C7 2.9904 no 1_545
H24C C8 2.9975 no 1_545
H24C C24 3.3467 no 2_655
H24C H18B 3.2805 no 3_666
H24C H24A 3.2124 no 2_655
H24C H24B 3.3207 no 2_655
H24C H24C 2.9557 no 2_655
H25A S4 3.3291 no .
H25A O6 2.7689 no .
H25A C6 3.0926 no 3_666
H25A H6A 2.8205 no 3_666
H25A H6B 2.4969 no 3_666
H25B S4 3.1226 no .
H25B O9 2.7753 no .
H25B C8 2.9187 no .
H25B C11 2.9663 no .
H25B H6B 3.3404 no 3_666
H26A O2 3.1738 no 3_666
H26A H4C 3.2866 no 1_545
H26A H6A 3.4411 no 3_666
H26A H18B 3.3543 no 3_666
H26A H18C 3.0342 no 3_666
H26B S1 3.4928 no 1_545
H26B O2 3.5133 no 1_545
H26B O2 3.5751 no 3_666
H26B H4B 3.3379 no 3_666
H26B H4C 3.3597 no 1_545
H26B H4C 3.5375 no 3_666
H26B H14B 2.9141 no 1_545
H26C O2 2.6415 no 3_666
H26C O3 3.5083 no 3_666
H26C O5 3.2655 no 3_666
H26C C3 3.2479 no 3_666
H26C C4 3.1078 no 3_666
H26C C6 3.2819 no 3_666
H26C H4B 2.4796 no 3_666
H26C H4C 3.0713 no 3_666
H26C H6A 3.2753 no 3_666
H26C H6B 2.8351 no 3_666
H26C H14B 3.4396 no 1_545
H27A S1 2.8018 no 1_545
H27A O10 3.4590 no 1_545
H27A H12A 3.4723 no 1_545
H27A H12C 3.3452 no 1_545
H27B S2 3.3911 no 2_545
H27B O8 3.5907 no 1_545
H27B H10A 3.3919 no 1_545
H27B H10C 3.5701 no 1_545
H28A O7 2.6083 no .
H28A O10 3.5216 no .
H28A C9 3.4465 no .
H28A C11 3.4915 no .
H28A C20 3.4240 no 2_545
H28A H12B 3.1348 no .
H28A H19A 3.2537 no 2_545
H28A H20A 3.4595 no 2_545
H28A H20C 2.7303 no 2_545
H28B O9 2.8927 no .
H28B O10 3.5182 no .
H28B C11 3.0990 no .
H28B C12 3.5734 no .
H28B H12B 2.8544 no .
H28B H14B 2.8665 no 1_545
H28C W1 3.3884 no 1_545
H28C S1 3.0883 no 1_545
H28C S2 3.0541 no 2_545
H28C O1 3.1153 no 1_545
H28C C19 3.5278 no 2_545
H28C H12B 3.2477 no .
H28C H19A 2.7341 no 2_545
H28C H20C 3.3234 no 2_545

loop_
_geom_torsion_atom_site_label_1
_geom_torsion_atom_site_label_2
_geom_torsion_atom_site_label_3
_geom_torsion_atom_site_label_4
_geom_torsion
_geom_torsion_publ_flag
_geom_torsion_site_symmetry_1
_geom_torsion_site_symmetry_3
_geom_torsion_site_symmetry_4
S1 W1 S1 C1 -81.64(5) no . 2_555 2_555
S1 W1 S1 C1 -81.64(5) no 2_555 . .
S1 W1 S2 C2 10.81(3) no . . .
S2 W1 S1 C1 -10.34(3) no . . .
S1 W1 S2 C2 158.49(4) no . 2_555 2_555
S2 W1 S1 C1 -152.33(4) no 2_555 . .
O1 W1 S1 C1 98.36(3) no . . .
S1 W1 S2 C2 158.49(4) no 2_555 . .
S2 W1 S1 C1 -152.33(4) no . 2_555 2_555
S1 W1 S2 C2 10.81(3) no 2_555 2_555 2_555
S2 W1 S1 C1 -10.34(3) no 2_555 2_555 2_555
O1 W1 S1 C1 98.36(3) no . 2_555 2_555
S2 W1 S2 C2 85.02(4) no . 2_555 2_555
S2 W1 S2 C2 85.02(4) no 2_555 . .
O1 W1 S2 C2 -94.98(3) no . . .
O1 W1 S2 C2 -94.98(3) no . 2_555 2_555
S3 W2 S3 C7 -86.31(5) no . 2_655 2_655
S3 W2 S3 C7 -86.31(5) no 2_655 . .
S3 W2 S4 C8 12.78(3) no . . .
S4 W2 S3 C7 -12.32(3) no . . .
S3 W2 S4 C8 157.69(4) no . 2_655 2_655
S4 W2 S3 C7 -159.33(4) no 2_655 . .
O6 W2 S3 C7 93.69(3) no . . .
S3 W2 S4 C8 157.69(4) no 2_655 . .
S4 W2 S3 C7 -159.33(4) no . 2_655 2_655
S3 W2 S4 C8 12.78(3) no 2_655 2_655 2_655
S4 W2 S3 C7 -12.32(3) no 2_655 2_655 2_655
O6 W2 S3 C7 93.69(3) no . 2_655 2_655
S4 W2 S4 C8 85.69(5) no . 2_655 2_655
S4 W2 S4 C8 85.69(5) no 2_655 . .
O6 W2 S4 C8 -94.31(3) no . . .
O6 W2 S4 C8 -94.31(3) no . 2_655 2_655
W1 S1 C1 C2 8.2(2) no . . .
W1 S1 C1 C3 -169.24(11) no . . .
W1 S2 C2 C1 -10.07(19) no . . .
W1 S2 C2 C5 169.32(12) no . . .
W2 S3 C7 C8 9.97(19) no . . .
W2 S3 C7 C9 -165.34(11) no . . .
W2 S4 C8 C7 -11.79(19) no . . .
W2 S4 C8 C11 165.76(12) no . . .
C4 O3 C3 O2 -1.7(4) no . . .
C4 O3 C3 C1 172.57(19) no . . .
C6 O5 C5 O4 -3.8(4) no . . .
C6 O5 C5 C2 175.4(2) no . . .
C10 O8 C9 O7 4.6(4) no . . .
C10 O8 C9 C7 -178.2(2) no . . .
C12 O10 C11 O9 -7.6(4) no . . .
C12 O10 C11 C8 171.4(2) no . . .
C13 N1 C15 C16 55.1(3) no . . .
C15 N1 C13 C14 57.1(3) no . . .
C13 N1 C17 C18 -60.8(3) no . . .
C17 N1 C13 C14 -62.3(3) no . . .
C13 N1 C19 C20 178.9(2) no . . .
C19 N1 C13 C14 177.60(19) no . . .
C15 N1 C17 C18 178.0(2) no . . .
C17 N1 C15 C16 176.7(2) no . . .
C15 N1 C19 C20 -61.0(3) no . . .
C19 N1 C15 C16 -61.8(3) no . . .
C17 N1 C19 C20 58.6(3) no . . .
C19 N1 C17 C18 56.1(3) no . . .
C21 N2 C23 C24 56.6(3) no . . .
C23 N2 C21 C22 60.5(3) no . . .
C21 N2 C25 C26 -178.56(19) no . . .
C25 N2 C21 C22 -179.44(19) no . . .
C21 N2 C27 C28 -60.5(3) no . . .
C27 N2 C21 C22 -58.7(3) no . . .
C23 N2 C25 C26 -58.0(3) no . . .
C25 N2 C23 C24 -60.8(3) no . . .
C23 N2 C27 C28 177.9(2) no . . .
C27 N2 C23 C24 178.1(2) no . . .
C25 N2 C27 C28 57.1(3) no . . .
C27 N2 C25 C26 60.8(3) no . . .
S1 C1 C2 S2 1.3(3) no . . .
S1 C1 C2 C5 -178.05(15) no . . .
S1 C1 C3 O2 96.5(3) no . . .
S1 C1 C3 O3 -77.7(3) no . . .
C2 C1 C3 O2 -80.8(4) no . . .
C2 C1 C3 O3 105.0(3) no . . .
C3 C1 C2 S2 178.4(2) no . . .
C3 C1 C2 C5 -1.0(4) no . . .
S2 C2 C5 O4 -15.9(4) no . . .
S2 C2 C5 O5 164.88(16) no . . .
C1 C2 C5 O4 163.5(3) no . . .
C1 C2 C5 O5 -15.7(4) no . . .
S3 C7 C8 S4 1.2(3) no . . .
S3 C7 C8 C11 -176.12(15) no . . .
S3 C7 C9 O7 96.0(3) no . . .
S3 C7 C9 O8 -81.2(3) no . . .
C8 C7 C9 O7 -79.1(4) no . . .
C8 C7 C9 O8 103.7(3) no . . .
C9 C7 C8 S4 176.00(19) no . . .
C9 C7 C8 C11 -1.4(4) no . . .
S4 C8 C11 O9 -22.3(4) no . . .
S4 C8 C11 O10 158.67(15) no . . .
C7 C8 C11 O9 155.2(3) no . . .
C7 C8 C11 O10 -23.9(4) no . . .
